data_4319655
loop_
_publ_author_name
'Alexei V. Besserguenev'
'Michael H. Dickman'
'Michael T. Pope'

_publ_section_title
;
 Robust, Alkali-Stable, Triscarbonyl Metal Derivatives of Hexametalate
 Anions, [M6O19{M'(CO)3}n](8-n)- (M = Nb, Ta; M' = Mn, Re; n= 1, 2)
;
_journal_name_full 'Inorganic Chemistry'
_journal_page_first 2582
_journal_page_last 2586
_journal_paper_doi 10.1021/ic001031y
_journal_volume 40
_journal_year 2001
_chemical_formula_moiety K6[Nb6O19{Re(CO)3}2].13H2O
_chemical_formula_sum 'C6 H26 K6 Nb6 O38 Re2'
_chemical_formula_weight 1870.76
_chemical_melting_point 'decomposes before melting'
_chemical_name_common 'Potassium dirheniumhexacarbonylhexaniobate'
_chemical_name_systematic
; 
 ? 
;
_space_group_IT_number 12
_symmetry_cell_setting monoclinic
_symmetry_space_group_name_Hall '-C 2y'
_symmetry_space_group_name_H-M 'C 1 2/m 1'
_atom_sites_solution_hydrogens none
_atom_sites_solution_primary direct
_atom_sites_solution_secondary difmap
_audit_creation_method SHELXL-97
_cell_angle_alpha 90.00
_cell_angle_beta 112.0670(10)
_cell_angle_gamma 90.00
_cell_formula_units_Z 2
_cell_length_a 17.7240(10)
_cell_length_b 10.0664(6)
_cell_length_c 13.1965(7)
_cell_measurement_reflns_used 4651
_cell_measurement_temperature 173(2)
_cell_measurement_theta_max 56.545
_cell_measurement_theta_min 4.825
_cell_volume 2182.0(2)
_computing_cell_refinement 'Bruker SMART'
_computing_data_collection 'Bruker SMART'
_computing_data_reduction 'Bruker SHELXTL'
_computing_molecular_graphics 'Bruker SHELXTL'
_computing_publication_material 'Bruker SHELXTL'
_computing_structure_refinement 'SHELXL-97 (Sheldrick, 1997)'
_computing_structure_solution 'SHELXS-97 (Sheldrick, 1990)'
_diffrn_ambient_temperature 173(2)
_diffrn_measured_fraction_theta_full 0.986
_diffrn_measured_fraction_theta_max 0.986
_diffrn_measurement_device_type SMART-CCD
_diffrn_radiation_monochromator graphite
_diffrn_radiation_source 'normal-focus sealed tube'
_diffrn_radiation_type MoK\a
_diffrn_radiation_wavelength 0.71073
_diffrn_reflns_av_R_equivalents 0.0228
_diffrn_reflns_av_sigmaI/netI 0.0149
_diffrn_reflns_limit_h_max 22
_diffrn_reflns_limit_h_min -22
_diffrn_reflns_limit_k_max 13
_diffrn_reflns_limit_k_min -13
_diffrn_reflns_limit_l_max 17
_diffrn_reflns_limit_l_min -17
_diffrn_reflns_number 12431
_diffrn_reflns_theta_full 28.29
_diffrn_reflns_theta_max 28.29
_diffrn_reflns_theta_min 1.67
_diffrn_standards_decay_% <2%
_exptl_absorpt_coefficient_mu 7.718
_exptl_absorpt_correction_T_max 0.574253
_exptl_absorpt_correction_T_min 0.427232
_exptl_absorpt_correction_type multi-scan
_exptl_absorpt_process_details SADABS
_exptl_crystal_colour colorless
_exptl_crystal_density_diffrn 2.853
_exptl_crystal_density_method 'not measured'
_exptl_crystal_description block
_exptl_crystal_F_000 1760
_exptl_crystal_size_max 0.40
_exptl_crystal_size_mid 0.12
_exptl_crystal_size_min 0.10
_refine_diff_density_max 3.934
_refine_diff_density_min -2.249
_refine_diff_density_rms 0.219
_refine_ls_extinction_method none
_refine_ls_goodness_of_fit_ref 1.070
_refine_ls_hydrogen_treatment none
_refine_ls_matrix_type full
_refine_ls_number_parameters 166
_refine_ls_number_reflns 2835
_refine_ls_number_restraints 0
_refine_ls_restrained_S_all 1.070
_refine_ls_R_factor_all 0.0324
_refine_ls_R_factor_gt 0.0307
_refine_ls_shift/su_max 0.001
_refine_ls_shift/su_mean 0.000
_refine_ls_structure_factor_coef Fsqd
_refine_ls_weighting_details 'calc w=1/[\s^2^(Fo^2^)+(0.0381P)^2^+41.7331P] where P=(Fo^2^+2Fc^2^)/3'
_refine_ls_weighting_scheme calc
_refine_ls_wR_factor_gt 0.0817
_refine_ls_wR_factor_ref 0.0826
_reflns_number_gt 2730
_reflns_number_total 2835
_reflns_threshold_expression >2sigma(I)
_cod_data_source_file ic001031y_2.cif
_cod_data_source_block tre2nb6
_cod_depositor_comments
;
The following automatic conversions were performed:

'_symmetry_cell_setting' value 'Monoclinic' changed to 'monoclinic'
according to the built-in table from CIF Core dictionary named
'cif_core.dic' version 2.4.1 from 2010-06-29.

Automatic conversion script
Id: cif_fix_values 1646 2011-03-28 12:23:43Z adriana 
;
_cod_database_code 4319655

loop_
_symmetry_equiv_pos_as_xyz
'x, y, z'
'-x, y, -z'
'x+1/2, y+1/2, z'
'-x+1/2, y+1/2, -z'
'-x, -y, -z'
'x, -y, z'
'-x+1/2, -y+1/2, -z'
'x+1/2, -y+1/2, z'

loop_
_atom_site_label
_atom_site_type_symbol
_atom_site_fract_x
_atom_site_fract_y
_atom_site_fract_z
_atom_site_U_iso_or_equiv
_atom_site_adp_type
_atom_site_occupancy
_atom_site_symmetry_multiplicity
_atom_site_calc_flag
_atom_site_refinement_flags
_atom_site_disorder_assembly
_atom_site_disorder_group
Re Re 0.005196(16) 0.0000 0.79392(2) 0.01609(9) Uani 1 2 d S . .
Nb1 Nb -0.12301(4) 0.0000 0.34122(5) 0.01489(13) Uani 1 2 d S . .
Nb2 Nb -0.05885(2) -0.17185(5) 0.57301(3) 0.01414(11) Uani 1 1 d . . .
K1 K -0.27820(11) 0.0000 0.49332(15) 0.0261(3) Uani 1 2 d S . .
K2 K 0.27685(15) 0.0000 1.21256(18) 0.0684(10) Uani 1 2 d S . .
K3 K 0.20232(19) 0.3146(3) 1.0631(2) 0.0398(7) Uani 0.50 1 d P . .
O1C O 0.0000 0.0000 0.5000 0.0154(13) Uani 1 4 d S . .
O1B O -0.1465(2) -0.1364(4) 0.4319(3) 0.0176(7) Uani 1 1 d . . .
O1T O -0.2106(3) 0.0000 0.2209(4) 0.0225(11) Uani 1 2 d S . .
O2B O -0.0495(2) -0.1317(4) 0.3023(3) 0.0153(7) Uani 1 1 d . . .
O2T O -0.1020(2) -0.2945(4) 0.6309(3) 0.0193(7) Uani 1 1 d . . .
O3B O 0.0000 -0.2758(5) 0.5000 0.0157(9) Uani 1 2 d S . .
O4B O -0.0893(3) 0.0000 0.6309(4) 0.0165(10) Uani 1 2 d S . .
O1RE O -0.0701(3) -0.2107(5) 0.8936(4) 0.0404(12) Uani 1 1 d . . .
O2RE O 0.1580(4) 0.0000 1.0027(5) 0.0357(15) Uani 1 2 d S . .
O1W O -0.3974(3) 0.0000 0.5875(5) 0.0239(11) Uani 1 2 d S . .
O2W O 0.3455(7) 0.1803(11) 1.1457(9) 0.039(2) Uani 0.50 1 d P . .
O3W O 0.2351(3) 0.1818(5) 1.3317(6) 0.0546(17) Uani 1 1 d . . .
O4W O 0.0851(10) 0.5000 1.0065(15) 0.078(7) Uani 0.50 2 d SP . .
O5W O 0.0515(5) 0.5000 1.2120(6) 0.050(2) Uani 1 2 d S . .
O6W O -0.1059(8) -0.3412(11) 0.1573(8) 0.041(2) Uani 0.50 1 d P . .
C1 C -0.0411(3) -0.1308(7) 0.8566(4) 0.0253(11) Uani 1 1 d . . .
C2 C 0.0989(5) 0.0000 0.9239(6) 0.0186(14) Uani 1 2 d S . .

loop_
_atom_site_aniso_label
_atom_site_aniso_U_11
_atom_site_aniso_U_22
_atom_site_aniso_U_33
_atom_site_aniso_U_23
_atom_site_aniso_U_13
_atom_site_aniso_U_12
Re 0.01362(14) 0.02418(16) 0.01068(14) 0.000 0.00479(10) 0.000
Nb1 0.0097(3) 0.0232(3) 0.0108(3) 0.000 0.0027(2) 0.000
Nb2 0.0109(2) 0.0201(2) 0.0118(2) 0.00000(15) 0.00461(15) -0.00015(15)
K1 0.0221(8) 0.0320(9) 0.0256(8) 0.000 0.0107(7) 0.000
K2 0.0293(11) 0.153(3) 0.0193(9) 0.000 0.0051(8) 0.000
K3 0.0368(15) 0.0453(17) 0.0337(14) -0.0091(12) 0.0091(12) -0.0218(13)
O1C 0.011(3) 0.018(3) 0.017(3) 0.000 0.006(3) 0.000
O1B 0.0116(15) 0.0272(18) 0.0133(15) -0.0008(14) 0.0038(12) -0.0020(14)
O1T 0.014(2) 0.033(3) 0.017(2) 0.000 0.002(2) 0.000
O2B 0.0120(15) 0.0222(17) 0.0115(14) -0.0002(13) 0.0040(12) -0.0006(13)
O2T 0.0195(17) 0.0221(18) 0.0185(17) 0.0010(15) 0.0095(14) -0.0001(15)
O3B 0.014(2) 0.021(2) 0.013(2) 0.000 0.0054(18) 0.000
O4B 0.013(2) 0.025(3) 0.013(2) 0.000 0.0061(18) 0.000
O1RE 0.044(3) 0.051(3) 0.031(2) -0.005(2) 0.020(2) -0.025(2)
O2RE 0.026(3) 0.057(4) 0.018(3) 0.000 0.002(2) 0.000
O1W 0.017(2) 0.028(3) 0.024(3) 0.000 0.004(2) 0.000
O2W 0.034(5) 0.040(6) 0.046(6) -0.013(5) 0.017(5) -0.015(5)
O3W 0.024(2) 0.024(2) 0.119(5) -0.009(3) 0.031(3) -0.0047(18)
O4W 0.029(8) 0.16(2) 0.053(11) 0.000 0.020(8) 0.000
O5W 0.057(5) 0.050(5) 0.031(4) 0.000 0.002(3) 0.000
O6W 0.044(6) 0.038(6) 0.031(5) 0.000(4) 0.004(5) -0.017(5)
C1 0.026(3) 0.038(3) 0.014(2) -0.005(2) 0.009(2) -0.007(2)
C2 0.019(3) 0.023(3) 0.014(3) 0.000 0.006(3) 0.000

loop_
_atom_type_symbol
_atom_type_description
_atom_type_scat_dispersion_real
_atom_type_scat_dispersion_imag
_atom_type_scat_source
C C 0.0033 0.0016 'International Tables Vol C Tables 4.2.6.8 and 6.1.1.4'
O O 0.0106 0.0060 'International Tables Vol C Tables 4.2.6.8 and 6.1.1.4'
K K 0.2009 0.2494 'International Tables Vol C Tables 4.2.6.8 and 6.1.1.4'
Nb Nb -2.0727 0.6215 'International Tables Vol C Tables 4.2.6.8 and 6.1.1.4'
Re Re -1.0185 7.2310 'International Tables Vol C Tables 4.2.6.8 and 6.1.1.4'
H H 0.0000 0.0000 'International Tables Vol C Tables 4.2.6.8 and 6.1.1.4'

loop_
_geom_angle_atom_site_label_1
_geom_angle_atom_site_label_2
_geom_angle_atom_site_label_3
_geom_angle
_geom_angle_site_symmetry_1
_geom_angle_site_symmetry_3
_geom_angle_publ_flag
C2 Re C1 88.9(2) . . ?
C2 Re C1 88.9(2) . 6 ?
C1 Re C1 87.9(4) . 6 ?
C2 Re O4B 170.9(3) . . ?
C1 Re O4B 97.63(19) . . ?
C1 Re O4B 97.63(19) 6 . ?
C2 Re O2B 98.2(2) . 2_556 ?
C1 Re O2B 98.1(2) . 2_556 ?
C1 Re O2B 170.71(19) 6 2_556 ?
O4B Re O2B 74.65(13) . 2_556 ?
C2 Re O2B 98.2(2) . 5_556 ?
C1 Re O2B 170.71(19) . 5_556 ?
C1 Re O2B 98.1(2) 6 5_556 ?
O4B Re O2B 74.65(13) . 5_556 ?
O2B Re O2B 75.04(19) 2_556 5_556 ?
C2 Re Nb2 135.74(14) . . ?
C1 Re Nb2 87.62(16) . . ?
C1 Re Nb2 134.98(17) 6 . ?
O4B Re Nb2 38.99(7) . . ?
O2B Re Nb2 39.05(9) 2_556 . ?
O2B Re Nb2 83.12(9) 5_556 . ?
C2 Re Nb2 135.74(14) . 6 ?
C1 Re Nb2 134.98(17) . 6 ?
C1 Re Nb2 87.62(16) 6 6 ?
O4B Re Nb2 38.99(7) . 6 ?
O2B Re Nb2 83.12(9) 2_556 6 ?
O2B Re Nb2 39.05(9) 5_556 6 ?
Nb2 Re Nb2 65.257(17) . 6 ?
C2 Re Nb1 88.3(2) . 5_556 ?
C1 Re Nb1 135.96(19) . 5_556 ?
C1 Re Nb1 135.96(19) 6 5_556 ?
O4B Re Nb1 82.56(13) . 5_556 ?
O2B Re Nb1 39.14(9) 2_556 5_556 ?
O2B Re Nb1 39.14(9) 5_556 5_556 ?
Nb2 Re Nb1 65.029(12) . 5_556 ?
Nb2 Re Nb1 65.029(13) 6 5_556 ?
O1T Nb1 O1B 103.47(16) . . ?
O1T Nb1 O1B 103.47(16) . 6 ?
O1B Nb1 O1B 88.6(2) . 6 ?
O1T Nb1 O2B 101.68(17) . 6 ?
O1B Nb1 O2B 154.42(14) . 6 ?
O1B Nb1 O2B 90.04(15) 6 6 ?
O1T Nb1 O2B 101.68(17) . . ?
O1B Nb1 O2B 90.04(15) . . ?
O1B Nb1 O2B 154.42(14) 6 . ?
O2B Nb1 O2B 80.4(2) 6 . ?
O1T Nb1 O1C 177.36(18) . . ?
O1B Nb1 O1C 78.37(10) . . ?
O1B Nb1 O1C 78.37(10) 6 . ?
O2B Nb1 O1C 76.34(9) 6 . ?
O2B Nb1 O1C 76.34(9) . . ?
O1T Nb1 Re 92.08(18) . 5_556 ?
O1B Nb1 Re 131.90(11) . 5_556 ?
O1B Nb1 Re 131.90(11) 6 5_556 ?
O2B Nb1 Re 41.98(10) 6 5_556 ?
O2B Nb1 Re 41.98(10) . 5_556 ?
O1C Nb1 Re 85.276(18) . 5_556 ?
O1T Nb1 Nb2 135.55(12) . 6 ?
O1B Nb1 Nb2 83.15(11) . 6 ?
O1B Nb1 Nb2 32.13(10) 6 6 ?
O2B Nb1 Nb2 82.19(10) 6 6 ?
O2B Nb1 Nb2 122.44(10) . 6 ?
O1C Nb1 Nb2 46.251(12) . 6 ?
Re Nb1 Nb2 116.222(17) 5_556 6 ?
O2T Nb2 O1B 102.76(16) . . ?
O2T Nb2 O3B 103.61(18) . . ?
O1B Nb2 O3B 90.48(11) . . ?
O2T Nb2 O4B 102.21(17) . . ?
O1B Nb2 O4B 88.54(18) . . ?
O3B Nb2 O4B 153.72(17) . . ?
O2T Nb2 O2B 102.59(16) . 2_556 ?
O1B Nb2 O2B 153.95(15) . 2_556 ?
O3B Nb2 O2B 89.34(10) . 2_556 ?
O4B Nb2 O2B 80.33(17) . 2_556 ?
O2T Nb2 O1C 177.85(12) . . ?
O1B Nb2 O1C 78.23(11) . . ?
O3B Nb2 O1C 78.24(13) . . ?
O4B Nb2 O1C 75.86(12) . . ?
O2B Nb2 O1C 76.23(10) 2_556 . ?
O2T Nb2 Re 92.66(12) . . ?
O1B Nb2 Re 130.48(11) . . ?
O3B Nb2 Re 131.33(4) . . ?
O4B Nb2 Re 42.01(14) . . ?
O2B Nb2 Re 42.09(10) 2_556 . ?
O1C Nb2 Re 85.261(14) . . ?
O2T Nb2 Nb2 135.74(12) . 2_556 ?
O1B Nb2 Nb2 83.99(10) . 2_556 ?
O3B Nb2 Nb2 32.14(13) . 2_556 ?
O4B Nb2 Nb2 121.81(12) . 2_556 ?
O2B Nb2 Nb2 82.08(9) 2_556 2_556 ?
O1C Nb2 Nb2 46.100(10) . 2_556 ?
Re Nb2 Nb2 116.178(16) . 2_556 ?
O3W K1 O3W 81.0(2) 2_557 5_557 ?
O3W K1 O1W 69.93(13) 2_557 . ?
O3W K1 O1W 69.93(13) 5_557 . ?
O3W K1 O2T 145.14(14) 2_557 7_446 ?
O3W K1 O2T 85.29(13) 5_557 7_446 ?
O1W K1 O2T 75.27(11) . 7_446 ?
O3W K1 O2T 85.29(13) 2_557 4_456 ?
O3W K1 O2T 145.14(14) 5_557 4_456 ?
O1W K1 O2T 75.27(11) . 4_456 ?
O2T K1 O2T 88.03(15) 7_446 4_456 ?
O3W K1 O1B 85.81(13) 2_557 6 ?
O3W K1 O1B 120.54(13) 5_557 6 ?
O1W K1 O1B 152.28(8) . 6 ?
O2T K1 O1B 128.42(11) 7_446 6 ?
O2T K1 O1B 89.98(10) 4_456 6 ?
O3W K1 O1B 120.54(13) 2_557 . ?
O3W K1 O1B 85.81(13) 5_557 . ?
O1W K1 O1B 152.28(8) . . ?
O2T K1 O1B 89.98(10) 7_446 . ?
O2T K1 O1B 128.42(11) 4_456 . ?
O1B K1 O1B 53.16(15) 6 . ?
O3W K1 O4B 68.02(12) 2_557 . ?
O3W K1 O4B 68.02(12) 5_557 . ?
O1W K1 O4B 123.69(15) . . ?
O2T K1 O4B 134.49(8) 7_446 . ?
O2T K1 O4B 134.49(8) 4_456 . ?
O1B K1 O4B 53.37(10) 6 . ?
O1B K1 O4B 53.37(10) . . ?
O3W K1 K2 44.02(12) 2_557 5_557 ?
O3W K1 K2 44.02(12) 5_557 5_557 ?
O1W K1 K2 44.20(12) . 5_557 ?
O2T K1 K2 106.66(8) 7_446 5_557 ?
O2T K1 K2 106.66(8) 4_456 5_557 ?
O1B K1 K2 123.10(9) 6 5_557 ?
O1B K1 K2 123.10(9) . 5_557 ?
O4B K1 K2 79.48(10) . 5_557 ?
O3W K1 Nb2 64.41(10) 2_557 6 ?
O3W K1 Nb2 97.31(11) 5_557 6 ?
O1W K1 Nb2 134.02(10) . 6 ?
O2T K1 Nb2 149.69(9) 7_446 6 ?
O2T K1 Nb2 105.36(7) 4_456 6 ?
O1B K1 Nb2 28.24(7) 6 6 ?
O1B K1 Nb2 60.29(7) . 6 ?
O4B K1 Nb2 30.16(5) . 6 ?
K2 K1 Nb2 95.55(5) 5_557 6 ?
O2W K2 O2W 92.1(5) 6 . ?
O2W K2 O3W 165.6(3) 6 . ?
O2W K2 O3W 89.4(3) . . ?
O2W K2 O3W 89.4(3) 6 6 ?
O2W K2 O3W 165.6(3) . 6 ?
O3W K2 O3W 85.7(3) . 6 ?
O2W K2 O1W 91.9(3) 6 5_557 ?
O2W K2 O1W 91.9(3) . 5_557 ?
O3W K2 O1W 73.73(17) . 5_557 ?
O3W K2 O1W 73.73(17) 6 5_557 ?
O2W K2 O2RE 86.3(3) 6 . ?
O2W K2 O2RE 86.3(3) . . ?
O3W K2 O2RE 108.07(18) . . ?
O3W K2 O2RE 108.07(18) 6 . ?
O1W K2 O2RE 177.4(2) 5_557 . ?
O2W K2 O6W 15.7(3) 6 8_546 ?
O2W K2 O6W 79.9(4) . 8_546 ?
O3W K2 O6W 153.5(3) . 8_546 ?
O3W K2 O6W 98.7(3) 6 8_546 ?
O1W K2 O6W 82.4(2) 5_557 8_546 ?
O2RE K2 O6W 95.5(2) . 8_546 ?
O2W K2 O6W 79.9(4) 6 3_556 ?
O2W K2 O6W 15.7(3) . 3_556 ?
O3W K2 O6W 98.7(3) . 3_556 ?
O3W K2 O6W 153.5(3) 6 3_556 ?
O1W K2 O6W 82.4(2) 5_557 3_556 ?
O2RE K2 O6W 95.5(2) . 3_556 ?
O6W K2 O6W 66.3(5) 8_546 3_556 ?
O2W K2 K3 47.2(3) 6 6 ?
O2W K2 K3 123.5(3) . 6 ?
O3W K2 K3 140.49(14) . 6 ?
O3W K2 K3 66.93(15) 6 6 ?
O1W K2 K3 120.90(5) 5_557 6 ?
O2RE K2 K3 58.93(5) . 6 ?
O6W K2 K3 62.9(3) 8_546 6 ?
O6W K2 K3 118.7(2) 3_556 6 ?
O2W K2 K1 121.9(2) 6 5_557 ?
O2W K2 K1 121.9(2) . 5_557 ?
O3W K2 K1 46.69(15) . 5_557 ?
O3W K2 K1 46.69(15) 6 5_557 ?
O1W K2 K1 46.86(13) 5_557 5_557 ?
O2RE K2 K1 135.70(16) . 5_557 ?
O6W K2 K1 120.9(2) 8_546 5_557 ?
O6W K2 K1 120.9(2) 3_556 5_557 ?
K3 K2 K1 113.62(6) 6 5_557 ?
O2W K2 K3 34.0(2) 6 4_547 ?
O2W K2 K3 78.9(3) . 4_547 ?
O3W K2 K3 159.26(16) . 4_547 ?
O3W K2 K3 109.55(15) 6 4_547 ?
O1W K2 K3 123.22(13) 5_557 4_547 ?
O2RE K2 K3 54.62(13) . 4_547 ?
O6W K2 K3 40.8(2) 8_546 4_547 ?
O6W K2 K3 74.1(2) 3_556 4_547 ?
K3 K2 K3 44.99(10) 6 4_547 ?
K1 K2 K3 153.27(5) 5_557 4_547 ?
O2W K2 K3 78.9(3) 6 7_557 ?
O2W K2 K3 34.0(2) . 7_557 ?
O3W K2 K3 109.55(15) . 7_557 ?
O3W K2 K3 159.26(16) 6 7_557 ?
O1W K2 K3 123.22(13) 5_557 7_557 ?
O2RE K2 K3 54.62(13) . 7_557 ?
O6W K2 K3 74.1(2) 8_546 7_557 ?
O6W K2 K3 40.8(2) 3_556 7_557 ?
K3 K2 K3 92.76(6) 6 7_557 ?
K1 K2 K3 153.27(5) 5_557 7_557 ?
K3 K2 K3 52.41(9) 4_547 7_557 ?
O2W K3 O4W 77.2(5) 7_557 . ?
O2W K3 O2W 108.9(3) 7_557 . ?
O4W K3 O2W 165.4(4) . . ?
O2W K3 O6W 17.6(3) 7_557 5_556 ?
O4W K3 O6W 62.2(5) . 5_556 ?
O2W K3 O6W 125.6(4) . 5_556 ?
O2W K3 O1T 131.0(3) 7_557 3_556 ?
O4W K3 O1T 84.0(3) . 3_556 ?
O2W K3 O1T 82.1(2) . 3_556 ?
O6W K3 O1T 131.9(3) 5_556 3_556 ?
O2W K3 O1RE 105.2(3) 7_557 5_557 ?
O4W K3 O1RE 72.4(3) . 5_557 ?
O2W K3 O1RE 117.2(3) . 5_557 ?
O6W K3 O1RE 91.0(3) 5_556 5_557 ?
O1T K3 O1RE 111.48(19) 3_556 5_557 ?
O2W K3 K3 56.8(3) 7_557 7_557 ?
O4W K3 K3 132.1(4) . 7_557 ?
O2W K3 K3 52.1(3) . 7_557 ?
O6W K3 K3 73.8(3) 5_556 7_557 ?
O1T K3 K3 115.16(18) 3_556 7_557 ?
O1RE K3 K3 128.48(19) 5_557 7_557 ?
O2W K3 O2RE 78.8(3) 7_557 . ?
O4W K3 O2RE 120.9(3) . . ?
O2W K3 O2RE 73.7(3) . . ?
O6W K3 O2RE 80.9(2) 5_556 . ?
O1T K3 O2RE 147.10(17) 3_556 . ?
O1RE K3 O2RE 63.23(17) 5_557 . ?
K3 K3 O2RE 65.84(16) 7_557 . ?
O2W K3 K3 88.9(3) 7_557 6_565 ?
O4W K3 K3 45.9(2) . 6_565 ?
O2W K3 K3 119.8(2) . 6_565 ?
O6W K3 K3 84.5(2) 5_556 6_565 ?
O1T K3 K3 48.04(10) 3_556 6_565 ?
O1RE K3 K3 111.83(14) 5_557 6_565 ?
K3 K3 K3 115.07(12) 7_557 6_565 ?
O2RE K3 K3 164.41(11) . 6_565 ?
O2W K3 K2 33.5(2) 7_557 7_557 ?
O4W K3 K2 76.2(4) . 7_557 ?
O2W K3 K2 101.2(3) . 7_557 ?
O6W K3 K2 43.5(2) 5_556 7_557 ?
O1T K3 K2 98.31(13) 3_556 7_557 ?
O1RE K3 K2 133.45(14) 5_557 7_557 ?
K3 K3 K2 58.45(11) 7_557 7_557 ?
O2RE K3 K2 107.88(13) . 7_557 ?
K3 K3 K2 63.80(5) 6_565 7_557 ?
Nb1 O1C Nb1 180.0 5_556 . ?
Nb1 O1C Nb2 87.769(14) 5_556 5_556 ?
Nb1 O1C Nb2 92.231(14) . 5_556 ?
Nb1 O1C Nb2 87.769(14) 5_556 2_556 ?
Nb1 O1C Nb2 92.231(14) . 2_556 ?
Nb2 O1C Nb2 92.20(2) 5_556 2_556 ?
Nb1 O1C Nb2 92.231(14) 5_556 . ?
Nb1 O1C Nb2 87.769(14) . . ?
Nb2 O1C Nb2 180.000(17) 5_556 . ?
Nb2 O1C Nb2 87.80(2) 2_556 . ?
Nb1 O1C Nb2 92.231(14) 5_556 6 ?
Nb1 O1C Nb2 87.769(14) . 6 ?
Nb2 O1C Nb2 87.80(2) 5_556 6 ?
Nb2 O1C Nb2 180.000(17) 2_556 6 ?
Nb2 O1C Nb2 92.20(2) . 6 ?
Nb2 O1B Nb1 115.62(17) . . ?
Nb2 O1B K1 103.93(14) . . ?
Nb1 O1B K1 101.81(15) . . ?
Nb1 O1T K3 136.77(12) . 3_444 ?
Nb1 O1T K3 136.77(12) . 8_454 ?
K3 O1T K3 83.9(2) 3_444 8_454 ?
Nb2 O2B Nb1 114.75(16) 2_556 . ?
Nb2 O2B Re 98.86(14) 2_556 5_556 ?
Nb1 O2B Re 98.89(15) . 5_556 ?
Nb2 O2T K1 125.54(17) . 7_446 ?
Nb2 O3B Nb2 115.7(3) 2_556 . ?
Nb2 O4B Nb2 115.6(2) 6 . ?
Nb2 O4B Re 99.01(16) 6 . ?
Nb2 O4B Re 99.01(16) . . ?
Nb2 O4B K1 99.04(15) 6 . ?
Nb2 O4B K1 99.04(15) . . ?
Re O4B K1 145.7(2) . . ?
C1 O1RE K3 151.7(5) . 5_557 ?
C2 O2RE K2 168.3(6) . . ?
C2 O2RE K3 105.59(11) . . ?
K2 O2RE K3 74.69(11) . . ?
C2 O2RE K3 105.59(11) . 6 ?
K2 O2RE K3 74.69(11) . 6 ?
K3 O2RE K3 148.8(2) . 6 ?
K2 O1W K1 88.94(17) 5_557 . ?
O6W O2W K2 110.2(13) 3_556 . ?
O6W O2W K3 95.9(12) 3_556 7_557 ?
K2 O2W K3 112.5(4) . 7_557 ?
O6W O2W K3 159.4(13) 3_556 . ?
K2 O2W K3 89.9(4) . . ?
K3 O2W K3 71.1(3) 7_557 . ?
K2 O3W K1 89.29(15) . 5_557 ?
K3 O4W K3 88.2(5) 6_565 . ?
O2W O6W K3 66.5(11) 3_444 5_556 ?
O2W O6W K2 54.1(10) 3_444 3_444 ?
K3 O6W K2 95.6(3) 5_556 3_444 ?
O1RE C1 Re 179.2(5) . . ?
O2RE C2 Re 178.3(7) . . ?

loop_
_geom_bond_atom_site_label_1
_geom_bond_atom_site_label_2
_geom_bond_distance
_geom_bond_site_symmetry_2
_geom_bond_publ_flag
Re C2 1.887(7) . ?
Re C1 1.897(6) . ?
Re C1 1.897(6) 6 ?
Re O4B 2.174(5) . ?
Re O2B 2.177(3) 2_556 ?
Re O2B 2.177(3) 5_556 ?
Re Nb2 3.2083(5) . ?
Re Nb2 3.2083(5) 6 ?
Re Nb1 3.2154(7) 5_556 ?
Nb1 O1T 1.754(5) . ?
Nb1 O1B 1.966(4) . ?
Nb1 O1B 1.966(4) 6 ?
Nb1 O2B 2.054(4) 6 ?
Nb1 O2B 2.054(4) . ?
Nb1 O1C 2.3899(6) . ?
Nb1 Re 3.2154(7) 5_556 ?
Nb1 Nb2 3.3209(7) 6 ?
Nb2 O2T 1.770(4) . ?
Nb2 O1B 1.959(3) . ?
Nb2 O3B 1.966(3) . ?
Nb2 O4B 2.044(3) . ?
Nb2 O2B 2.046(3) 2_556 ?
Nb2 O1C 2.4008(4) . ?
Nb2 Nb2 3.3294(8) 2_556 ?
K1 O3W 2.818(7) 2_557 ?
K1 O3W 2.818(7) 5_557 ?
K1 O1W 2.826(6) . ?
K1 O2T 2.977(4) 7_446 ?
K1 O2T 2.977(4) 4_456 ?
K1 O1B 3.068(4) 6 ?
K1 O1B 3.068(4) . ?
K1 O4B 3.153(5) . ?
K1 K2 3.872(3) 5_557 ?
K1 Nb2 4.0176(16) 6 ?
K2 O2W 2.523(11) 6 ?
K2 O2W 2.523(11) . ?
K2 O3W 2.691(6) . ?
K2 O3W 2.691(6) 6 ?
K2 O1W 2.700(6) 5_557 ?
K2 O2RE 2.779(6) . ?
K2 O6W 2.924(11) 8_546 ?
K2 O6W 2.924(12) 3_556 ?
K2 K3 3.703(4) 6 ?
K2 K1 3.872(3) 5_557 ?
K2 K3 4.226(4) 4_547 ?
K2 K3 4.226(4) 7_557 ?
K3 O2W 2.560(12) 7_557 ?
K3 O4W 2.682(12) . ?
K3 O2W 2.716(13) . ?
K3 O6W 2.777(10) 5_556 ?
K3 O1T 2.791(5) 3_556 ?
K3 O1RE 2.815(5) 5_557 ?
K3 K3 3.072(7) 7_557 ?
K3 O2RE 3.288(4) . ?
K3 K3 3.732(7) 6_565 ?
K3 K2 4.226(4) 7_557 ?
O1C Nb1 2.3899(6) 5_556 ?
O1C Nb2 2.4008(4) 5_556 ?
O1C Nb2 2.4008(4) 2_556 ?
O1C Nb2 2.4008(4) 6 ?
O1T K3 2.791(5) 3_444 ?
O1T K3 2.791(5) 8_454 ?
O2B Nb2 2.046(3) 2_556 ?
O2B Re 2.177(3) 5_556 ?
O2T K1 2.977(4) 7_446 ?
O3B Nb2 1.966(3) 2_556 ?
O4B Nb2 2.044(3) 6 ?
O1RE C1 1.157(7) . ?
O1RE K3 2.815(5) 5_557 ?
O2RE C2 1.166(9) . ?
O2RE K3 3.288(4) 6 ?
O1W K2 2.700(6) 5_557 ?
O2W O6W 0.845(13) 3_556 ?
O2W K3 2.560(12) 7_557 ?
O3W K1 2.818(7) 5_557 ?
O4W K3 2.682(12) 6_565 ?
O6W O2W 0.845(13) 3_444 ?
O6W K3 2.777(10) 5_556 ?
O6W K2 2.924(11) 3_444 ?
